data_8106811
loop_
_publ_author_name
'Yao, Li-Ping'
'Zhao, Yan'

_publ_section_title
;
 Crystal structure of 4,4&#x2032;-bipyridin-1-ium
 3,3&#x2032;,5&#x2032;-tricarboxy-[1,1&#x2032;-biphenyl]-2-carboxylate,
 (C26H18N2O8)
;
_journal_issue 1
_journal_name_full 'Zeitschrift f\"ur Kristallographie - New Crystal Structures'
_journal_page_first 153
_journal_page_last 155
_journal_paper_doi 10.1515/ncrs-2015-0065
_journal_volume 231
_journal_year 2016
_chemical_formula_sum 'C26 H18 N2 O8'
_chemical_formula_weight 486.42
_space_group_IT_number 2
_space_group_name_Hall '-P 1'
_space_group_name_H-M_alt 'P -1'
_symmetry_cell_setting triclinic
_symmetry_space_group_name_H-M 'P -1'
_atom_sites_solution_hydrogens geom
_atom_sites_solution_primary direct
_atom_sites_solution_secondary difmap
_cell_angle_alpha 93.183(8)
_cell_angle_beta 108.614(8)
_cell_angle_gamma 97.323(8)
_cell_formula_units_Z 2
_cell_length_a 10.101(5)
_cell_length_b 10.589(6)
_cell_length_c 10.705(6)
_cell_measurement_reflns_used 3479
_cell_measurement_temperature 296(2)
_cell_measurement_theta_max 28.85
_cell_measurement_theta_min 2.66
_cell_volume 1070.6(10)
_computing_cell_refinement 'Bruker SMART'
_computing_data_collection 'Bruker SMART'
_computing_data_reduction 'Bruker SAINT'
_computing_molecular_graphics 'Bruker SHELXTL'
_computing_publication_material 'Bruker SHELXTL'
_computing_structure_refinement 'SHELXL-97 (Sheldrick, 1997)'
_computing_structure_solution 'SHELXS-97 (Sheldrick, 1990)'
_diffrn_ambient_temperature 296(2)
_diffrn_measured_fraction_theta_full 0.986
_diffrn_measured_fraction_theta_max 0.986
_diffrn_measurement_device_type 'CCD area detector'
_diffrn_measurement_method 'phi and omega scans'
_diffrn_radiation_monochromator graphite
_diffrn_radiation_source 'fine-focus sealed tube'
_diffrn_radiation_type MoK\a
_diffrn_radiation_wavelength 0.71073
_diffrn_reflns_av_R_equivalents 0.0122
_diffrn_reflns_av_sigmaI/netI 0.0216
_diffrn_reflns_limit_h_max 12
_diffrn_reflns_limit_h_min -12
_diffrn_reflns_limit_k_max 12
_diffrn_reflns_limit_k_min -12
_diffrn_reflns_limit_l_max 7
_diffrn_reflns_limit_l_min -12
_diffrn_reflns_number 5700
_diffrn_reflns_theta_full 25.50
_diffrn_reflns_theta_max 25.50
_diffrn_reflns_theta_min 1.95
_diffrn_standards_decay_% 0
_diffrn_standards_interval_count 0
_diffrn_standards_interval_time 0
_diffrn_standards_number 0
_exptl_absorpt_coefficient_mu 0.114
_exptl_absorpt_correction_T_max 0.9688
_exptl_absorpt_correction_T_min 0.9548
_exptl_absorpt_correction_type multi-scan
_exptl_absorpt_process_details sadabs
_exptl_crystal_colour colourless
_exptl_crystal_density_diffrn 1.509
_exptl_crystal_density_method 'not measured'
_exptl_crystal_description block
_exptl_crystal_F_000 504
_exptl_crystal_size_max 0.41
_exptl_crystal_size_mid 0.35
_exptl_crystal_size_min 0.28
_refine_diff_density_max 0.405
_refine_diff_density_min -0.384
_refine_diff_density_rms 0.056
_refine_ls_extinction_method none
_refine_ls_goodness_of_fit_ref 1.044
_refine_ls_hydrogen_treatment constr
_refine_ls_matrix_type full
_refine_ls_number_parameters 328
_refine_ls_number_reflns 3924
_refine_ls_number_restraints 0
_refine_ls_restrained_S_all 1.044
_refine_ls_R_factor_all 0.0464
_refine_ls_R_factor_gt 0.0399
_refine_ls_shift/su_max 0.000
_refine_ls_shift/su_mean 0.000
_refine_ls_structure_factor_coef Fsqd
_refine_ls_weighting_details 'calc w=1/[\s^2^(Fo^2^)+(0.0545P)^2^+0.3391P] where P=(Fo^2^+2Fc^2^)/3'
_refine_ls_weighting_scheme calc
_refine_ls_wR_factor_gt 0.1027
_refine_ls_wR_factor_ref 0.1084
_reflns_number_gt 3396
_reflns_number_total 3924
_reflns_threshold_expression >2sigma(I)
_cod_data_source_file suppl_ncrs-2015-0065_suppl.cif
_cod_data_source_block a
_cod_original_cell_volume 1070.5(10)
_cod_original_sg_symbol_H-M P-1
_cod_database_code 8106811
_publcif_info_exptl_table_max_cols 4
_publcif_info_exptl_table_use_headnotes n

loop_
_symmetry_equiv_pos_as_xyz
'x, y, z'
'-x, -y, -z'

loop_
_atom_site_label
_atom_site_type_symbol
_atom_site_fract_x
_atom_site_fract_y
_atom_site_fract_z
_atom_site_U_iso_or_equiv
_atom_site_adp_type
_atom_site_occupancy
_atom_site_symmetry_multiplicity
_atom_site_calc_flag
_atom_site_refinement_flags
_atom_site_disorder_assembly
_atom_site_disorder_group
N1 N 0.2130(2) 1.01801(17) -0.06998(16) 0.0613(5) Uani 1 1 d . . .
H1 H 0.1774 1.0429 -0.1471 0.074 Uiso 1 1 calc R . .
N2 N 0.47289(16) 0.78761(15) 0.54223(15) 0.0498(4) Uani 1 1 d . . .
O1 O 0.03299(14) 0.72075(13) 0.97909(13) 0.0535(3) Uani 1 1 d . . .
O2 O 0.11569(13) 0.65616(11) 1.17886(11) 0.0445(3) Uani 1 1 d . . .
H2 H 0.0639 0.7031 1.1961 0.067 Uiso 1 1 calc R . .
O3 O 0.41935(16) 0.34796(15) 1.26582(12) 0.0608(4) Uani 1 1 d . . .
H3 H 0.4611 0.2970 1.3125 0.091 Uiso 1 1 calc R . .
O4 O 0.49190(14) 0.25391(13) 1.11537(13) 0.0546(3) Uani 1 1 d . . .
O5 O 0.18850(12) 0.10968(10) 0.68101(11) 0.0382(3) Uani 1 1 d . . .
O6 O -0.06628(12) 0.11433(11) 0.44493(12) 0.0430(3) Uani 1 1 d . . .
H6 H -0.0985 0.0443 0.4020 0.064 Uiso 1 1 calc R . .
O7 O 0.0549(2) 0.13138(16) 0.30788(16) 0.0800(5) Uani 1 1 d . . .
O8 O 0.04291(13) 0.19439(11) 0.76259(11) 0.0402(3) Uani 1 1 d . . .
C1 C 0.10480(16) 0.29518(15) 0.48160(15) 0.0344(3) Uani 1 1 d . . .
C2 C 0.13861(15) 0.31113(14) 0.61868(14) 0.0312(3) Uani 1 1 d . . .
C3 C 0.19858(16) 0.43133(15) 0.68572(15) 0.0350(3) Uani 1 1 d . . .
C4 C 0.23179(16) 0.45599(14) 0.83071(15) 0.0337(3) Uani 1 1 d . . .
C5 C 0.31780(16) 0.38768(15) 0.92035(15) 0.0348(3) Uani 1 1 d . . .
H5 H 0.3625 0.3270 0.8901 0.042 Uiso 1 1 calc R . .
C6 C 0.33845(16) 0.40800(15) 1.05381(15) 0.0343(3) Uani 1 1 d . . .
C7 C 0.27127(16) 0.49676(15) 1.09925(15) 0.0351(3) Uani 1 1 d . . .
H7 H 0.2829 0.5091 1.1891 0.042 Uiso 1 1 calc R . .
C8 C 0.18703(16) 0.56697(14) 1.01140(15) 0.0332(3) Uani 1 1 d . . .
C9 C 0.16974(16) 0.54790(14) 0.87856(15) 0.0349(3) Uani 1 1 d . . .
H9 H 0.1153 0.5978 0.8200 0.042 Uiso 1 1 calc R . .
C10 C 0.22317(19) 0.53165(17) 0.61418(17) 0.0453(4) Uani 1 1 d . . .
H10 H 0.2609 0.6128 0.6585 0.054 Uiso 1 1 calc R . .
C11 C 0.1932(2) 0.51390(18) 0.47969(17) 0.0492(4) Uani 1 1 d . . .
H11 H 0.2122 0.5821 0.4337 0.059 Uiso 1 1 calc R . .
C12 C 0.13532(18) 0.39561(17) 0.41349(16) 0.0427(4) Uani 1 1 d . . .
H12 H 0.1164 0.3827 0.3224 0.051 Uiso 1 1 calc R . .
C13 C 0.10398(17) 0.65634(15) 1.05364(16) 0.0362(3) Uani 1 1 d . . .
C14 C 0.42577(17) 0.32871(16) 1.14682(16) 0.0396(4) Uani 1 1 d . . .
C15 C 0.11863(16) 0.19730(14) 0.69211(14) 0.0315(3) Uani 1 1 d . . .
C16 C 0.03106(18) 0.17234(16) 0.40313(15) 0.0388(4) Uani 1 1 d . . .
C17 C 0.3632(2) 0.84828(18) 0.51276(17) 0.0474(4) Uani 1 1 d . . .
H17 H 0.3179 0.8574 0.5753 0.057 Uiso 1 1 calc R . .
C18 C 0.31190(18) 0.89862(17) 0.39579(16) 0.0416(4) Uani 1 1 d . . .
H18 H 0.2334 0.9404 0.3797 0.050 Uiso 1 1 calc R . .
C19 C 0.37656(16) 0.88747(15) 0.30167(15) 0.0342(3) Uani 1 1 d . . .
C20 C 0.32183(16) 0.93664(15) 0.17173(16) 0.0363(4) Uani 1 1 d . . .
C21 C 0.2322(2) 1.02646(18) 0.15294(18) 0.0479(4) Uani 1 1 d . . .
H21 H 0.2085 1.0606 0.2235 0.057 Uiso 1 1 calc R . .
C22 C 0.1778(2) 1.06540(19) 0.0285(2) 0.0577(5) Uani 1 1 d . . .
H22 H 0.1162 1.1253 0.0145 0.069 Uiso 1 1 calc R . .
C23 C 0.3002(3) 0.9343(2) -0.05568(19) 0.0603(5) Uani 1 1 d . . .
H23 H 0.3236 0.9038 -0.1278 0.072 Uiso 1 1 calc R . .
C24 C 0.3560(2) 0.89243(18) 0.06372(17) 0.0476(4) Uani 1 1 d . . .
H24 H 0.4181 0.8331 0.0736 0.057 Uiso 1 1 calc R . .
C25 C 0.4927(2) 0.8262(2) 0.33314(19) 0.0548(5) Uani 1 1 d . . .
H25 H 0.5418 0.8178 0.2737 0.066 Uiso 1 1 calc R . .
C26 C 0.5356(2) 0.7777(2) 0.4527(2) 0.0623(6) Uani 1 1 d . . .
H26 H 0.6137 0.7351 0.4717 0.075 Uiso 1 1 calc R . .

loop_
_atom_site_aniso_label
_atom_site_aniso_U_11
_atom_site_aniso_U_22
_atom_site_aniso_U_33
_atom_site_aniso_U_23
_atom_site_aniso_U_13
_atom_site_aniso_U_12
N1 0.0798(12) 0.0549(10) 0.0347(8) 0.0149(7) 0.0022(8) -0.0036(9)
N2 0.0479(9) 0.0605(9) 0.0408(8) 0.0189(7) 0.0090(7) 0.0166(7)
O1 0.0648(8) 0.0562(8) 0.0499(7) 0.0161(6) 0.0221(6) 0.0340(7)
O2 0.0517(7) 0.0474(7) 0.0394(6) 0.0029(5) 0.0176(5) 0.0190(6)
O3 0.0797(10) 0.0766(10) 0.0351(7) 0.0191(6) 0.0160(7) 0.0457(8)
O4 0.0599(8) 0.0594(8) 0.0515(8) 0.0121(6) 0.0174(6) 0.0341(7)
O5 0.0402(6) 0.0375(6) 0.0390(6) 0.0048(5) 0.0124(5) 0.0145(5)
O6 0.0435(7) 0.0444(7) 0.0416(6) -0.0066(5) 0.0169(5) 0.0057(5)
O7 0.1166(14) 0.0731(10) 0.0635(10) -0.0207(8) 0.0619(10) -0.0102(9)
O8 0.0517(7) 0.0410(6) 0.0371(6) 0.0084(5) 0.0245(5) 0.0130(5)
C1 0.0338(8) 0.0430(9) 0.0299(8) 0.0065(6) 0.0124(6) 0.0129(7)
C2 0.0320(8) 0.0377(8) 0.0279(7) 0.0063(6) 0.0119(6) 0.0128(6)
C3 0.0364(8) 0.0387(8) 0.0306(8) 0.0071(6) 0.0103(6) 0.0086(7)
C4 0.0351(8) 0.0331(8) 0.0314(8) 0.0037(6) 0.0095(6) 0.0036(6)
C5 0.0364(8) 0.0348(8) 0.0339(8) 0.0027(6) 0.0114(6) 0.0090(6)
C6 0.0339(8) 0.0344(8) 0.0328(8) 0.0041(6) 0.0078(6) 0.0069(6)
C7 0.0363(8) 0.0370(8) 0.0306(8) 0.0030(6) 0.0091(6) 0.0061(7)
C8 0.0336(8) 0.0296(7) 0.0350(8) 0.0028(6) 0.0095(6) 0.0047(6)
C9 0.0362(8) 0.0332(8) 0.0336(8) 0.0071(6) 0.0077(6) 0.0074(6)
C10 0.0527(10) 0.0400(9) 0.0396(9) 0.0086(7) 0.0114(8) 0.0023(8)
C11 0.0561(11) 0.0514(10) 0.0388(9) 0.0189(8) 0.0137(8) 0.0023(8)
C12 0.0439(9) 0.0566(11) 0.0297(8) 0.0128(7) 0.0123(7) 0.0106(8)
C13 0.0363(8) 0.0333(8) 0.0388(8) 0.0034(6) 0.0123(7) 0.0051(6)
C14 0.0392(9) 0.0433(9) 0.0351(9) 0.0064(7) 0.0083(7) 0.0108(7)
C15 0.0340(8) 0.0345(8) 0.0242(7) 0.0011(6) 0.0061(6) 0.0087(6)
C16 0.0460(9) 0.0468(9) 0.0280(8) 0.0044(7) 0.0153(7) 0.0146(7)
C17 0.0496(10) 0.0598(11) 0.0399(9) 0.0144(8) 0.0199(8) 0.0163(9)
C18 0.0400(9) 0.0506(10) 0.0397(9) 0.0114(7) 0.0152(7) 0.0188(7)
C19 0.0319(8) 0.0374(8) 0.0335(8) 0.0075(6) 0.0096(6) 0.0080(6)
C20 0.0348(8) 0.0373(8) 0.0360(8) 0.0088(6) 0.0097(7) 0.0059(7)
C21 0.0505(10) 0.0503(10) 0.0470(10) 0.0153(8) 0.0153(8) 0.0206(8)
C22 0.0517(11) 0.0472(10) 0.0668(13) 0.0235(10) 0.0046(10) 0.0131(9)
C23 0.0873(15) 0.0541(11) 0.0384(10) 0.0092(8) 0.0193(10) 0.0092(11)
C24 0.0584(11) 0.0483(10) 0.0402(9) 0.0081(8) 0.0200(8) 0.0116(8)
C25 0.0490(11) 0.0812(14) 0.0483(10) 0.0231(10) 0.0240(9) 0.0336(10)
C26 0.0510(11) 0.0893(16) 0.0571(12) 0.0303(11) 0.0172(9) 0.0404(11)

loop_
_atom_type_symbol
_atom_type_description
_atom_type_scat_dispersion_real
_atom_type_scat_dispersion_imag
_atom_type_scat_source
C C 0.0033 0.0016 'International Tables Vol C Tables 4.2.6.8 and 6.1.1.4'
H H 0.0000 0.0000 'International Tables Vol C Tables 4.2.6.8 and 6.1.1.4'
N N 0.0061 0.0033 'International Tables Vol C Tables 4.2.6.8 and 6.1.1.4'
O O 0.0106 0.0060 'International Tables Vol C Tables 4.2.6.8 and 6.1.1.4'

loop_
_geom_angle_atom_site_label_1
_geom_angle_atom_site_label_2
_geom_angle_atom_site_label_3
_geom_angle
_geom_angle_site_symmetry_1
_geom_angle_site_symmetry_3
C23 N1 C22 122.62(17) . .
C23 N1 H1 118.7 . .
C22 N1 H1 118.7 . .
C17 N2 C26 116.82(15) . .
C13 O2 H2 109.5 . .
C14 O3 H3 109.5 . .
C16 O6 H6 109.5 . .
C12 C1 C2 120.79(15) . .
C12 C1 C16 117.52(14) . .
C2 C1 C16 121.67(14) . .
C3 C2 C1 118.92(14) . .
C3 C2 C15 121.20(13) . .
C1 C2 C15 119.76(14) . .
C10 C3 C2 119.03(15) . .
C10 C3 C4 119.28(15) . .
C2 C3 C4 121.65(14) . .
C5 C4 C9 118.32(14) . .
C5 C4 C3 122.90(14) . .
C9 C4 C3 118.73(14) . .
C6 C5 C4 120.98(14) . .
C6 C5 H5 119.5 . .
C4 C5 H5 119.5 . .
C5 C6 C7 119.87(14) . .
C5 C6 C14 119.69(14) . .
C7 C6 C14 120.33(14) . .
C8 C7 C6 119.81(15) . .
C8 C7 H7 120.1 . .
C6 C7 H7 120.1 . .
C7 C8 C9 119.79(14) . .
C7 C8 C13 121.86(14) . .
C9 C8 C13 118.17(14) . .
C8 C9 C4 121.15(14) . .
C8 C9 H9 119.4 . .
C4 C9 H9 119.4 . .
C11 C10 C3 121.49(17) . .
C11 C10 H10 119.3 . .
C3 C10 H10 119.3 . .
C12 C11 C10 119.67(16) . .
C12 C11 H11 120.2 . .
C10 C11 H11 120.2 . .
C11 C12 C1 120.03(16) . .
C11 C12 H12 120.0 . .
C1 C12 H12 120.0 . .
O1 C13 O2 124.17(15) . .
O1 C13 C8 122.69(15) . .
O2 C13 C8 113.14(13) . .
O4 C14 O3 124.16(15) . .
O4 C14 C6 123.90(15) . .
O3 C14 C6 111.92(14) . .
O8 C15 O5 123.19(14) . .
O8 C15 C2 121.17(13) . .
O5 C15 C2 115.56(13) . .
O7 C16 O6 122.72(17) . .
O7 C16 C1 123.36(16) . .
O6 C16 C1 113.88(13) . .
N2 C17 C18 123.60(17) . .
N2 C17 H17 118.2 . .
C18 C17 H17 118.2 . .
C17 C18 C19 119.69(16) . .
C17 C18 H18 120.2 . .
C19 C18 H18 120.2 . .
C25 C19 C18 116.82(15) . .
C25 C19 C20 121.59(15) . .
C18 C19 C20 121.58(14) . .
C21 C20 C24 117.49(16) . .
C21 C20 C19 121.02(15) . .
C24 C20 C19 121.48(15) . .
C20 C21 C22 119.29(18) . .
C20 C21 H21 120.4 . .
C22 C21 H21 120.4 . .
N1 C22 C21 119.99(19) . .
N1 C22 H22 120.0 . .
C21 C22 H22 120.0 . .
N1 C23 C24 119.9(2) . .
N1 C23 H23 120.1 . .
C24 C23 H23 120.1 . .
C23 C24 C20 120.69(19) . .
C23 C24 H24 119.7 . .
C20 C24 H24 119.7 . .
C26 C25 C19 119.34(17) . .
C26 C25 H25 120.3 . .
C19 C25 H25 120.3 . .
N2 C26 C25 123.72(17) . .
N2 C26 H26 118.1 . .
C25 C26 H26 118.1 . .

loop_
_geom_bond_atom_site_label_1
_geom_bond_atom_site_label_2
_geom_bond_distance
_geom_bond_site_symmetry_2
N1 C23 1.308(3) .
N1 C22 1.310(3) .
N1 H1 0.8600 .
N2 C17 1.312(2) .
N2 C26 1.313(3) .
O1 C13 1.198(2) .
O2 C13 1.308(2) .
O2 H2 0.8200 .
O3 C14 1.302(2) .
O3 H3 0.8200 .
O4 C14 1.198(2) .
O5 C15 1.2574(18) .
O6 C16 1.304(2) .
O6 H6 0.8200 .
O7 C16 1.191(2) .
O8 C15 1.2330(19) .
C1 C12 1.380(2) .
C1 C2 1.391(2) .
C1 C16 1.478(2) .
C2 C3 1.388(2) .
C2 C15 1.502(2) .
C3 C10 1.386(2) .
C3 C4 1.480(2) .
C4 C5 1.380(2) .
C4 C9 1.381(2) .
C5 C6 1.377(2) .
C5 H5 0.9300 .
C6 C7 1.379(2) .
C6 C14 1.482(2) .
C7 C8 1.374(2) .
C7 H7 0.9300 .
C8 C9 1.376(2) .
C8 C13 1.483(2) .
C9 H9 0.9300 .
C10 C11 1.370(3) .
C10 H10 0.9300 .
C11 C12 1.365(3) .
C11 H11 0.9300 .
C12 H12 0.9300 .
C17 C18 1.360(2) .
C17 H17 0.9300 .
C18 C19 1.372(2) .
C18 H18 0.9300 .
C19 C25 1.369(2) .
C19 C20 1.475(2) .
C20 C21 1.374(2) .
C20 C24 1.382(2) .
C21 C22 1.377(3) .
C21 H21 0.9300 .
C22 H22 0.9300 .
C23 C24 1.347(3) .
C23 H23 0.9300 .
C24 H24 0.9300 .
C25 C26 1.366(3) .
C25 H25 0.9300 .
C26 H26 0.9300 .

loop_
_geom_hbond_atom_site_label_D
_geom_hbond_atom_site_label_H
_geom_hbond_atom_site_label_A
_geom_hbond_distance_DH
_geom_hbond_distance_HA
_geom_hbond_distance_DA
_geom_hbond_angle_DHA
_geom_hbond_site_symmetry_A
N1 H1 O5 0.86 2.04 2.835(2) 153.7 1_564
N1 H1 O8 0.86 2.29 2.979(2) 137.3 1_564
O2 H2 O8 0.82 1.76 2.5769(18) 178.3 2_567
O3 H3 N2 0.82 1.82 2.601(2) 158.9 2_667
O6 H6 O5 0.82 1.79 2.6084(19) 171.7 2_556

loop_
_geom_torsion_atom_site_label_1
_geom_torsion_atom_site_label_2
_geom_torsion_atom_site_label_3
_geom_torsion_atom_site_label_4
_geom_torsion
_geom_torsion_site_symmetry_1
_geom_torsion_site_symmetry_2
_geom_torsion_site_symmetry_3
_geom_torsion_site_symmetry_4
C12 C1 C2 C3 2.6(2) . . . .
C16 C1 C2 C3 -175.36(14) . . . .
C12 C1 C2 C15 -173.48(14) . . . .
C16 C1 C2 C15 8.6(2) . . . .
C1 C2 C3 C10 -0.1(2) . . . .
C15 C2 C3 C10 175.87(14) . . . .
C1 C2 C3 C4 177.53(14) . . . .
C15 C2 C3 C4 -6.5(2) . . . .
C10 C3 C4 C5 -126.10(18) . . . .
C2 C3 C4 C5 56.3(2) . . . .
C10 C3 C4 C9 56.5(2) . . . .
C2 C3 C4 C9 -121.10(17) . . . .
C9 C4 C5 C6 1.7(2) . . . .
C3 C4 C5 C6 -175.67(15) . . . .
C4 C5 C6 C7 0.7(2) . . . .
C4 C5 C6 C14 177.01(14) . . . .
C5 C6 C7 C8 -1.8(2) . . . .
C14 C6 C7 C8 -177.99(15) . . . .
C6 C7 C8 C9 0.3(2) . . . .
C6 C7 C8 C13 175.27(14) . . . .
C7 C8 C9 C4 2.3(2) . . . .
C13 C8 C9 C4 -172.92(14) . . . .
C5 C4 C9 C8 -3.2(2) . . . .
C3 C4 C9 C8 174.27(14) . . . .
C2 C3 C10 C11 -1.8(3) . . . .
C4 C3 C10 C11 -179.51(17) . . . .
C3 C10 C11 C12 1.3(3) . . . .
C10 C11 C12 C1 1.2(3) . . . .
C2 C1 C12 C11 -3.2(2) . . . .
C16 C1 C12 C11 174.86(16) . . . .
C7 C8 C13 O1 177.97(16) . . . .
C9 C8 C13 O1 -7.0(2) . . . .
C7 C8 C13 O2 -2.6(2) . . . .
C9 C8 C13 O2 172.49(14) . . . .
C5 C6 C14 O4 7.1(3) . . . .
C7 C6 C14 O4 -176.63(17) . . . .
C5 C6 C14 O3 -171.40(16) . . . .
C7 C6 C14 O3 4.8(2) . . . .
C3 C2 C15 O8 61.3(2) . . . .
C1 C2 C15 O8 -122.74(16) . . . .
C3 C2 C15 O5 -115.73(16) . . . .
C1 C2 C15 O5 60.22(19) . . . .
C12 C1 C16 O7 38.2(3) . . . .
C2 C1 C16 O7 -143.85(19) . . . .
C12 C1 C16 O6 -139.67(15) . . . .
C2 C1 C16 O6 38.3(2) . . . .
C26 N2 C17 C18 0.8(3) . . . .
N2 C17 C18 C19 -0.3(3) . . . .
C17 C18 C19 C25 -0.8(3) . . . .
C17 C18 C19 C20 177.88(17) . . . .
C25 C19 C20 C21 -162.11(18) . . . .
C18 C19 C20 C21 19.2(3) . . . .
C25 C19 C20 C24 19.3(3) . . . .
C18 C19 C20 C24 -159.35(17) . . . .
C24 C20 C21 C22 1.8(3) . . . .
C19 C20 C21 C22 -176.84(17) . . . .
C23 N1 C22 C21 -0.6(3) . . . .
C20 C21 C22 N1 -0.8(3) . . . .
C22 N1 C23 C24 0.9(3) . . . .
N1 C23 C24 C20 0.2(3) . . . .
C21 C20 C24 C23 -1.5(3) . . . .
C19 C20 C24 C23 177.12(18) . . . .
C18 C19 C25 C26 1.5(3) . . . .
C20 C19 C25 C26 -177.24(19) . . . .
C17 N2 C26 C25 -0.1(3) . . . .
C19 C25 C26 N2 -1.1(4) . . . .

loop_
_publcif_info_datablock.id
_publcif_info_datablock.publ_exptl
_publcif_info_datablock.publ_geom
_publcif_info_datablock.structure
{053d63ed-064f-4711-90c8-72d204433cd7} ? ? ?
{17098b5a-86f8-4c84-8611-dfbf38734de3} y y y

loop_
_publcif_info_exptl_table_extra_item
sin_theta_over_lambda_max

loop_
_publcif_info_tables.block_id
_publcif_info_tables.reference_item
{053d63ed-064f-4711-90c8-72d204433cd7} '_publcif_info_datablock.publ_exptl'
{17098b5a-86f8-4c84-8611-dfbf38734de3} '_geom_hbond_atom_site_label_D'

loop_
_publcif_info_cif.paper_type
CB
